data_4500081
loop_
_publ_author_name
'Jean-Hugues Fournier'
'Thierry Maris'
'Michel Simard'
'James D. Wuest'

_publ_section_title
;
 Molecular Tectonics. Hydrogen-Bonded Networks Built from Tetraphenols
 Derived from Tetraphenylmethane and Tetraphenylsilane
;
_journal_name_full 'Cryst. Growth & Design'
_journal_page_first 535
_journal_page_last 540
_journal_volume 2
_journal_year 2003
_chemical_compound_source 'Synthesized by the authors. See text'
_chemical_formula_moiety 'C24 H20 O4 Si'
_chemical_formula_sum 'C24 H20 O4 Si'
_chemical_formula_weight 400.49
_chemical_name_common Tetrakis(3-hydroxyphenyl)silane
_chemical_name_systematic
;
 ?
;
_space_group_IT_number 88
_symmetry_cell_setting tetragonal
_symmetry_space_group_name_Hall '-I 4ad'
_symmetry_space_group_name_H-M 'I 41/a :2'
_atom_sites_solution_hydrogens geom
_atom_sites_solution_primary direct
_atom_sites_solution_secondary difmap
_audit_creation_method SHELXL-97
_cell_angle_alpha 90.00
_cell_angle_beta 90.00
_cell_angle_gamma 90.00
_cell_formula_units_Z 4
_cell_length_a 17.1641(2)
_cell_length_b 17.1641(2)
_cell_length_c 7.26760(10)
_cell_measurement_reflns_used 11944
_cell_measurement_temperature 226.0
_cell_measurement_theta_max 72.82
_cell_measurement_theta_min 3.64
_cell_volume 2141.08(5)
_computing_cell_refinement 'SMART (Bruker, 1999)'
_computing_data_collection 'SMART (Bruker, 1999)'
_computing_data_reduction 'SAINT (Bruker, 1999)'
_computing_molecular_graphics 'XP (Bruker, 1999)'
_computing_publication_material 'Shelxl (Sheldrick 1997)'
_computing_structure_refinement 'SHELXL-97 (Sheldrick, 1997)'
_computing_structure_solution 'SHELXS-97 (Sheldrick, 1990)'
_diffrn_ambient_temperature 226.0
_diffrn_detector_area_resol_mean 5.5
_diffrn_measured_fraction_theta_full 0.996
_diffrn_measured_fraction_theta_max 0.996
_diffrn_measurement_device_type 'Bruker AXS Smart 2K/Platform'
_diffrn_measurement_method \w
_diffrn_radiation_monochromator graphite
_diffrn_radiation_source 'Sealed Tube'
_diffrn_radiation_type CuK\a
_diffrn_radiation_wavelength 1.54180
_diffrn_reflns_av_R_equivalents 0.064
_diffrn_reflns_av_sigmaI/netI 0.0198
_diffrn_reflns_limit_h_max 21
_diffrn_reflns_limit_h_min -21
_diffrn_reflns_limit_k_max 17
_diffrn_reflns_limit_k_min -20
_diffrn_reflns_limit_l_max 8
_diffrn_reflns_limit_l_min -8
_diffrn_reflns_number 12866
_diffrn_reflns_theta_full 72.81
_diffrn_reflns_theta_max 72.81
_diffrn_reflns_theta_min 5.15
_diffrn_standards_decay_% -0.06
_diffrn_standards_number 90
_exptl_absorpt_coefficient_mu 1.188
_exptl_absorpt_correction_T_max 1.0000
_exptl_absorpt_correction_T_min 0.4900
_exptl_absorpt_correction_type multi-scan
_exptl_absorpt_process_details 'Sadabs (Sheldrick,1996)'
_exptl_crystal_colour Colourless
_exptl_crystal_density_method 'not measured'
_exptl_crystal_description block
_exptl_crystal_F_000 840
_exptl_crystal_size_max 0.50
_exptl_crystal_size_mid 0.50
_exptl_crystal_size_min 0.30
_refine_diff_density_max 0.315
_refine_diff_density_min -0.164
_refine_diff_density_rms 0.048
_refine_ls_extinction_coef 0.0016(5)
_refine_ls_extinction_expression Fc^*^=kFc[1+0.001xFc^2^\l^3^/sin(2\q)]^-1/4^
_refine_ls_extinction_method SHELXL
_refine_ls_goodness_of_fit_ref 1.157
_refine_ls_hydrogen_treatment constr
_refine_ls_matrix_type full
_refine_ls_number_parameters 67
_refine_ls_number_reflns 1062
_refine_ls_number_restraints 0
_refine_ls_restrained_S_all 1.157
_refine_ls_R_factor_all 0.0446
_refine_ls_R_factor_gt 0.0445
_refine_ls_shift/su_max 0.000
_refine_ls_shift/su_mean 0.000
_refine_ls_structure_factor_coef Fsqd
_refine_ls_weighting_details 'calc w=1/[\s^2^(Fo^2^)+(0.0780P)^2^+1.1996P] where P=(Fo^2^+2Fc^2^)/3'
_refine_ls_weighting_scheme calc
_refine_ls_wR_factor_gt 0.1319
_refine_ls_wR_factor_ref 0.1321
_reflns_number_gt 1057
_reflns_number_total 1062
_reflns_threshold_expression >2sigma(I)
_cod_data_source_file deposit.cif
_cod_data_source_block jiw376
_cod_original_sg_symbol_H-M I41/a
_cod_database_code 4500081

loop_
_symmetry_equiv_pos_as_xyz
'x, y, z'
'-y+3/4, x+1/4, z+1/4'
'-x+1/2, -y, z+1/2'
'y+3/4, -x+3/4, z+3/4'
'x+1/2, y+1/2, z+1/2'
'-y+5/4, x+3/4, z+3/4'
'-x+1, -y+1/2, z+1'
'y+5/4, -x+5/4, z+5/4'
'-x, -y, -z'
'y-3/4, -x-1/4, -z-1/4'
'x-1/2, y, -z-1/2'
'-y-3/4, x-3/4, -z-3/4'
'-x+1/2, -y+1/2, -z+1/2'
'y-1/4, -x+1/4, -z+1/4'
'x, y+1/2, -z'
'-y-1/4, x-1/4, -z-1/4'

loop_
_atom_site_label
_atom_site_type_symbol
_atom_site_fract_x
_atom_site_fract_y
_atom_site_fract_z
_atom_site_U_iso_or_equiv
_atom_site_adp_type
_atom_site_occupancy
_atom_site_symmetry_multiplicity
_atom_site_calc_flag
_atom_site_refinement_flags
Si1 Si 0.0000 0.2500 0.6250 0.0261(3) Uani 1 4 d S
O12 O 0.16883(7) 0.47851(7) 0.3539(2) 0.0496(4) Uani 1 1 d .
H12 H 0.1984 0.4594 0.4322 0.074 Uiso 1 1 calc .
C10 C 0.01645(8) 0.33667(8) 0.4731(2) 0.0291(4) Uani 1 1 d .
C11 C 0.08621(8) 0.37767(8) 0.4764(2) 0.0303(4) Uani 1 1 d .
H11 H 0.1252 0.3637 0.5587 0.039 Uiso 1 1 d R
C12 C 0.09895(9) 0.43947(9) 0.3562(2) 0.0339(4) Uani 1 1 d .
C13 C 0.04153(11) 0.46258(10) 0.2353(2) 0.0422(5) Uani 1 1 d .
H13 H 0.0496 0.5043 0.1559 0.055 Uiso 1 1 d R
C14 C -0.02862(11) 0.42257(12) 0.2328(3) 0.0475(5) Uani 1 1 d .
H14 H -0.0682 0.4383 0.1540 0.062 Uiso 1 1 d R
C15 C -0.04073(10) 0.35962(10) 0.3474(2) 0.0410(5) Uani 1 1 d .
H15 H -0.0868 0.3313 0.3399 0.053 Uiso 1 1 d R

loop_
_atom_site_aniso_label
_atom_site_aniso_U_11
_atom_site_aniso_U_22
_atom_site_aniso_U_33
_atom_site_aniso_U_23
_atom_site_aniso_U_13
_atom_site_aniso_U_12
Si1 0.0227(3) 0.0227(3) 0.0330(5) 0.000 0.000 0.000
O12 0.0338(7) 0.0428(7) 0.0722(9) 0.0253(6) -0.0089(6) -0.0110(5)
C10 0.0284(7) 0.0249(7) 0.0341(8) -0.0003(5) 0.0000(5) 0.0002(5)
C11 0.0265(7) 0.0262(7) 0.0381(8) 0.0029(5) -0.0013(6) 0.0022(5)
C12 0.0294(8) 0.0274(7) 0.0448(9) 0.0037(6) 0.0008(6) -0.0029(6)
C13 0.0457(10) 0.0376(9) 0.0433(9) 0.0138(7) -0.0057(7) -0.0051(7)
C14 0.0424(10) 0.0537(11) 0.0462(10) 0.0157(8) -0.0165(7) -0.0079(8)
C15 0.0347(9) 0.0436(9) 0.0446(9) 0.0075(7) -0.0097(7) -0.0104(6)

loop_
_atom_type_symbol
_atom_type_description
_atom_type_scat_dispersion_real
_atom_type_scat_dispersion_imag
_atom_type_scat_source
C C 0.0181 0.0091 'International Tables Vol C Tables 4.2.6.8 and 6.1.1.4'
H H 0.0000 0.0000 'International Tables Vol C Tables 4.2.6.8 and 6.1.1.4'
O O 0.0492 0.0322 'International Tables Vol C Tables 4.2.6.8 and 6.1.1.4'
Si Si 0.2541 0.3302 'International Tables Vol C Tables 4.2.6.8 and 6.1.1.4'

loop_
_geom_angle_atom_site_label_1
_geom_angle_atom_site_label_2
_geom_angle_atom_site_label_3
_geom_angle
_geom_angle_site_symmetry_1
_geom_angle_site_symmetry_3
_geom_angle_publ_flag
C10 Si1 C10 107.80(9) 7_454 . y
C10 Si1 C10 110.32(5) 7_454 12_667 y
C10 Si1 C10 110.32(4) . 12_667 y
C10 Si1 C10 110.32(4) 7_454 14_556 y
C10 Si1 C10 110.32(5) . 14_556 y
C10 Si1 C10 107.80(9) 12_667 14_556 y
C11 C10 C15 118.30(13) . . y
C11 C10 Si1 121.45(11) . . y
C15 C10 Si1 120.20(11) . . y
C10 C11 C12 120.72(13) . . y
O12 C12 C13 118.43(14) . . y
O12 C12 C11 121.11(14) . . y
C13 C12 C11 120.46(14) . . y
C12 C13 C14 119.14(15) . . y
C15 C14 C13 120.70(15) . . y
C14 C15 C10 120.63(15) . . y

loop_
_geom_bond_atom_site_label_1
_geom_bond_atom_site_label_2
_geom_bond_distance
_geom_bond_site_symmetry_2
_geom_bond_publ_flag
Si1 C10 1.8740(14) 7_454 y
Si1 C10 1.8740(14) . y
Si1 C10 1.8740(14) 12_667 y
Si1 C10 1.8740(14) 14_556 y
O12 C12 1.374(2) . y
C10 C11 1.389(2) . y
C10 C15 1.397(2) . y
C11 C12 1.392(2) . y
C12 C13 1.379(2) . y
C13 C14 1.386(3) . y
C14 C15 1.380(2) . y

loop_
_geom_hbond_atom_site_label_D
_geom_hbond_atom_site_label_H
_geom_hbond_atom_site_label_A
_geom_hbond_distance_DH
_geom_hbond_distance_HA
_geom_hbond_distance_DA
_geom_hbond_angle_DHA
_geom_hbond_site_symmetry_A
O12 H12 O12 0.83 1.90 2.7304(13) 176.4 2

loop_
_geom_torsion_atom_site_label_1
_geom_torsion_atom_site_label_2
_geom_torsion_atom_site_label_3
_geom_torsion_atom_site_label_4
_geom_torsion
_geom_torsion_site_symmetry_1
_geom_torsion_publ_flag
C10 Si1 C10 C11 -118.12(13) 7_454 y
C10 Si1 C10 C11 121.37(15) 12_667 y
C10 Si1 C10 C11 2.39(12) 14_556 y
C10 Si1 C10 C15 59.25(12) 7_454 y
C10 Si1 C10 C15 -61.26(10) 12_667 y
C10 Si1 C10 C15 179.75(14) 14_556 y
C15 C10 C11 C12 -0.7(2) . y
Si1 C10 C11 C12 176.75(12) . y
C10 C11 C12 O12 -177.58(15) . y
C10 C11 C12 C13 2.0(2) . y
O12 C12 C13 C14 178.43(18) . y
C11 C12 C13 C14 -1.1(3) . y
C12 C13 C14 C15 -1.0(3) . y
C13 C14 C15 C10 2.3(3) . y
C11 C10 C15 C14 -1.4(3) . y
Si1 C10 C15 C14 -178.90(15) . y
